data_7707060
loop_
_publ_author_name
'Wang, Yu-Zhen'
'Zhang, Zhi-Xu'
'Su, Chang-Yuan'
'Zhang, Tie'
'Fu, Da-Wei'
'Zhang, Yi'

_publ_section_title
;
 A-site cation with high vibrational motion in ABX<sub>3</sub> perovskite
 effectively induces dielectric phase transition.
;
_journal_issue 11
_journal_name_full 'Dalton transactions (Cambridge, England : 2003)'
_journal_page_first 3841
_journal_page_last 3847
_journal_paper_doi 10.1039/d0dt04415f
_journal_volume 50
_journal_year 2021
_chemical_formula_moiety 'C3 Cd N3 S3, C8 F N'
_chemical_formula_sum 'C11 H0 Cd F N4 S3'
_chemical_formula_weight 415.73
_space_group_IT_number 61
_space_group_name_Hall '-P 2ac 2ab'
_space_group_name_H-M_alt 'P b c a'
_symmetry_cell_setting orthorhombic
_symmetry_space_group_name_H-M 'P b c a'
_atom_sites_solution_primary direct
_atom_sites_solution_secondary difmap
_audit_creation_method SHELXL-97
_audit_update_record
;
2020-11-01 deposited with the CCDC.	2021-02-11 downloaded from the CCDC.
;
_cell_angle_alpha 90.00
_cell_angle_beta 90.00
_cell_angle_gamma 90.00
_cell_formula_units_Z 8
_cell_length_a 16.4557(13)
_cell_length_b 10.7894(5)
_cell_length_c 19.3242(19)
_cell_measurement_reflns_used 3507
_cell_measurement_temperature 333(2)
_cell_measurement_theta_max 30.3640
_cell_measurement_theta_min 2.5110
_cell_volume 3431.0(5)
_computing_cell_refinement 'CrysAlisPro 1.171.40.68a (Rigaku OD, 2019)'
_computing_data_collection 'CrysAlisPro 1.171.40.68a (Rigaku OD, 2019)'
_computing_data_reduction 'CrysAlisPro 1.171.40.68a (Rigaku OD, 2019)'
_computing_structure_refinement 'SHELXL-97 (Sheldrick, 1997)'
_computing_structure_solution 'SHELXS-97 (Sheldrick, 1990)'
_diffrn_ambient_temperature 333(2)
_diffrn_measured_fraction_theta_full 1.000
_diffrn_measured_fraction_theta_max 1.000
_diffrn_measurement_device_type 'XtaLAB Synergy R, DW system, HyPix'
_diffrn_measurement_method '\w scans'
_diffrn_radiation_monochromator graphite
_diffrn_radiation_source 'fine-focus sealed tube'
_diffrn_radiation_type MoK\a
_diffrn_radiation_wavelength 0.71073
_diffrn_reflns_av_R_equivalents 0.0265
_diffrn_reflns_av_sigmaI/netI 0.0206
_diffrn_reflns_limit_h_max 19
_diffrn_reflns_limit_h_min -19
_diffrn_reflns_limit_k_max 12
_diffrn_reflns_limit_k_min -12
_diffrn_reflns_limit_l_max 23
_diffrn_reflns_limit_l_min -22
_diffrn_reflns_number 16283
_diffrn_reflns_theta_full 25.03
_diffrn_reflns_theta_max 25.03
_diffrn_reflns_theta_min 2.44
_exptl_absorpt_coefficient_mu 1.640
_exptl_absorpt_correction_T_max 1.00000
_exptl_absorpt_correction_T_min 0.85463
_exptl_absorpt_correction_type multi-scan
_exptl_absorpt_process_details
;
CrysAlisPro 1.171.40.68a (Rigaku Oxford Diffraction, 2019)
Empirical absorption correction using spherical harmonics,
 implemented in SCALE3 ABSPACK scaling algorithm.
;
_exptl_crystal_colour colorless
_exptl_crystal_density_diffrn 1.610
_exptl_crystal_density_method 'not measured'
_exptl_crystal_description block
_exptl_crystal_F_000 1592
_exptl_crystal_size_max 0.3
_exptl_crystal_size_mid 0.26
_exptl_crystal_size_min 0.22
_refine_diff_density_max 3.365
_refine_diff_density_min -1.212
_refine_diff_density_rms 0.266
_refine_ls_extinction_method none
_refine_ls_goodness_of_fit_ref 1.094
_refine_ls_hydrogen_treatment none
_refine_ls_matrix_type full
_refine_ls_number_parameters 217
_refine_ls_number_reflns 3030
_refine_ls_number_restraints 349
_refine_ls_restrained_S_all 1.099
_refine_ls_R_factor_all 0.1832
_refine_ls_R_factor_gt 0.1446
_refine_ls_shift/su_max 0.061
_refine_ls_shift/su_mean 0.009
_refine_ls_structure_factor_coef Fsqd
_refine_ls_weighting_details 'calc w=1/[\s^2^(Fo^2^)+(0.2000P)^2^+0.0000P] where P=(Fo^2^+2Fc^2^)/3'
_refine_ls_weighting_scheme calc
_refine_ls_wR_factor_gt 0.4167
_refine_ls_wR_factor_ref 0.4452
_reflns_number_gt 1607
_reflns_number_total 3030
_reflns_threshold_expression >2sigma(I)
_cod_data_source_file d0dt04415f2.cif
_cod_data_source_block pbca
_cod_original_sg_symbol_H-M Pbca
_cod_database_code 7707060

loop_
_symmetry_equiv_pos_as_xyz
'x, y, z'
'-x+1/2, -y, z+1/2'
'-x, y+1/2, -z+1/2'
'x+1/2, -y+1/2, -z'
'-x, -y, -z'
'x-1/2, y, -z-1/2'
'x, -y-1/2, z-1/2'
'-x-1/2, y-1/2, z'

loop_
_atom_site_label
_atom_site_type_symbol
_atom_site_fract_x
_atom_site_fract_y
_atom_site_fract_z
_atom_site_U_iso_or_equiv
_atom_site_adp_type
_atom_site_occupancy
_atom_site_symmetry_multiplicity
_atom_site_calc_flag
_atom_site_refinement_flags
_atom_site_disorder_assembly
_atom_site_disorder_group
C6 C 0.32808(5) 0.1635(9) 0.6354(3) 0.370(3) Uani 1 1 d DU . .
Cd1 Cd 0.23279(3) 1.00459(2) 0.38288(3) 0.1229(2) Uani 1 1 d DU . .
S1 S 0.09194(11) 0.87120(12) 0.37972(9) 0.1521(7) Uani 1 1 d U . .
C9 C 0.1886(3) 1.2615(3) 0.4678(2) 0.1090(14) Uani 1 1 d U . .
N2 N 0.2890(3) 0.8736(3) 0.4649(3) 0.1633(13) Uani 1 1 d U . .
C11 C 0.31442(19) 0.75133(9) 0.29628(16) 0.1183(14) Uani 1 1 d DU . .
N4 N 0.3420(3) 1.1359(3) 0.3858(2) 0.1337(13) Uani 1 1 d U A .
C10 C 0.3677(3) 1.2353(3) 0.3816(2) 0.1013(14) Uani 1 1 d U . .
N3 N 0.33714(17) 0.6437(2) 0.27623(17) 0.0903(10) Uani 1 1 d U A .
N1 N 0.41807(5) 0.17434(8) 0.62471(3) 0.3740(16) Uani 1 1 d DU B .
C5 C 0.44356(13) 0.19706(9) 0.55127(5) 0.389(2) Uani 1 1 d DU . .
C4 C 0.41518(18) 0.32483(8) 0.57011(7) 0.370(2) Uani 1 1 d DU . .
C1 C 0.4311(2) 0.22324(8) 0.69652(5) 0.377(2) Uani 1 1 d DU . .
C2 C 0.4108(2) 0.35838(8) 0.69068(5) 0.378(3) Uani 1 1 d DU . .
C7 C 0.45905(8) 0.05114(5) 0.6335(3) 0.3920(18) Uani 1 1 d DU . .
C3 C 0.4203(5) 0.42582(11) 0.62327(5) 0.372(3) Uani 1 1 d DU . .
S2A S 0.31835(13) 0.89375(10) 0.28040(9) 0.1689(12) Uani 0.50 1 d PDU A 1
C8A C 0.42694(10) -0.07808(9) 0.62489(6) 0.3993(19) Uani 0.50 1 d PDU B 1
F1A F 0.46117(15) -0.1226(3) 0.56459(7) 0.408(3) Uani 0.50 1 d PDU B 1
S3A S 0.1604(2) 1.1294(2) 0.49157(19) 0.1550(11) Uani 0.50 1 d PU A 1
S2B S 0.28453(15) 0.88059(12) 0.26949(8) 0.1859(13) Uani 0.50 1 d PDU A 2
C8B C 0.42406(10) -0.07655(9) 0.62602(6) 0.3988(18) Uani 0.50 1 d PDU B 2
F1B F 0.45518(16) -0.0218(2) 0.56717(7) 0.4039(18) Uani 0.50 1 d PDU B 2
S3B S 0.1595(2) 1.1300(2) 0.4920(2) 0.1546(12) Uani 0.50 1 d PU A 2

loop_
_atom_site_aniso_label
_atom_site_aniso_U_11
_atom_site_aniso_U_22
_atom_site_aniso_U_33
_atom_site_aniso_U_23
_atom_site_aniso_U_13
_atom_site_aniso_U_12
C6 0.383(3) 0.341(6) 0.387(6) 0.028(4) 0.004(3) -0.004(3)
Cd1 0.1386(4) 0.0634(2) 0.1666(5) -0.00065(16) -0.0262(2) -0.00286(15)
S1 0.1357(10) 0.0784(7) 0.2423(17) -0.0039(7) -0.0323(10) 0.0060(7)
C9 0.136(3) 0.0883(17) 0.103(3) 0.0002(16) 0.012(2) 0.011(2)
N2 0.154(3) 0.108(2) 0.228(2) 0.039(2) -0.033(3) 0.0039(19)
C11 0.131(3) 0.1130(17) 0.111(3) -0.0279(18) 0.006(2) -0.017(2)
N4 0.143(2) 0.0848(17) 0.174(3) 0.0034(16) 0.006(2) 0.0028(18)
C10 0.087(2) 0.086(2) 0.131(3) 0.005(2) 0.002(2) 0.0142(18)
N3 0.0872(17) 0.0548(11) 0.129(2) -0.0079(14) 0.0243(17) -0.0061(13)
N1 0.379(4) 0.3721(17) 0.371(2) 0.016(2) -0.005(4) -0.001(4)
C5 0.393(5) 0.396(3) 0.378(2) 0.005(3) 0.014(3) 0.009(4)
C4 0.371(6) 0.378(2) 0.361(3) 0.017(2) 0.015(5) -0.014(3)
C1 0.395(5) 0.366(3) 0.370(3) 0.022(2) -0.001(4) 0.004(4)
C2 0.398(7) 0.375(3) 0.360(3) 0.017(3) 0.007(6) 0.013(5)
C7 0.395(4) 0.3828(19) 0.398(3) 0.0026(19) -0.003(5) 0.013(2)
C3 0.380(8) 0.366(3) 0.369(4) 0.026(2) 0.000(6) -0.008(6)
S2A 0.170(2) 0.1051(15) 0.232(2) 0.0000(18) -0.029(2) 0.0040(17)
C7A 0.409(4) 0.382(2) 0.407(3) -0.006(3) -0.005(3) 0.012(3)
F1A 0.414(6) 0.397(4) 0.414(4) -0.012(3) -0.005(4) 0.008(5)
S3A 0.188(2) 0.1088(14) 0.168(2) 0.0142(15) 0.0180(19) -0.0254(16)
S2B 0.219(3) 0.1117(17) 0.227(2) -0.0264(17) -0.038(2) -0.0054(19)
C8B 0.409(4) 0.382(2) 0.406(3) -0.010(3) -0.004(3) 0.013(3)
F1B 0.414(4) 0.389(3) 0.409(3) -0.007(2) -0.006(3) 0.009(3)
S3B 0.183(2) 0.1095(15) 0.171(2) 0.0146(16) 0.022(2) -0.0231(17)

loop_
_atom_type_symbol
_atom_type_description
_atom_type_scat_dispersion_real
_atom_type_scat_dispersion_imag
_atom_type_scat_source
C C 0.0033 0.0016 'International Tables Vol C Tables 4.2.6.8 and 6.1.1.4'
H H 0.0000 0.0000 'International Tables Vol C Tables 4.2.6.8 and 6.1.1.4'
N N 0.0061 0.0033 'International Tables Vol C Tables 4.2.6.8 and 6.1.1.4'
O O 0.0106 0.0060 'International Tables Vol C Tables 4.2.6.8 and 6.1.1.4'
F F 0.0171 0.0103 'International Tables Vol C Tables 4.2.6.8 and 6.1.1.4'
S S 0.1246 0.1234 'International Tables Vol C Tables 4.2.6.8 and 6.1.1.4'
Cd Cd -0.8075 1.2024 'International Tables Vol C Tables 4.2.6.8 and 6.1.1.4'

loop_
_geom_angle_atom_site_label_1
_geom_angle_atom_site_label_2
_geom_angle_atom_site_label_3
_geom_angle
_geom_angle_site_symmetry_1
_geom_angle_site_symmetry_3
_geom_angle_publ_flag
N4 Cd1 N2 92.68(15) . . ?
N4 Cd1 S2B 94.54(12) . . ?
N2 Cd1 S2B 97.27(14) . . ?
N4 Cd1 S2A 83.29(11) . . ?
N2 Cd1 S2A 91.32(14) . . ?
S2B Cd1 S2A 12.98(7) . . ?
N4 Cd1 S3B 91.18(13) . . ?
N2 Cd1 S3B 87.21(15) . . ?
S2B Cd1 S3B 172.56(10) . . ?
S2A Cd1 S3B 174.21(9) . . ?
N4 Cd1 S3A 91.04(13) . . ?
N2 Cd1 S3A 87.12(15) . . ?
S2B Cd1 S3A 172.72(10) . . ?
S2A Cd1 S3A 174.05(9) . . ?
S3B Cd1 S3A 0.17(13) . . ?
N4 Cd1 S1 173.61(11) . . ?
N2 Cd1 S1 91.87(11) . . ?
S2B Cd1 S1 89.33(6) . . ?
S2A Cd1 S1 101.09(5) . . ?
S3B Cd1 S1 84.57(8) . . ?
S3A Cd1 S1 84.71(8) . . ?
C10 S1 Cd1 97.46(18) 8_655 . ?
N2 C9 S3A 165.5(5) 8_665 . ?
N2 C9 S3B 165.1(5) 8_665 . ?
S3A C9 S3B 0.7(2) . . ?
C9 N2 Cd1 136.9(4) 8_655 . ?
N3 C11 S2B 143.1(3) . . ?
N3 C11 S2A 144.9(3) . . ?
S2B C11 S2A 22.51(12) . . ?
C10 N4 Cd1 149.3(4) . . ?
N4 C10 S1 176.0(5) . 8_665 ?
C6 N1 C1 92.4(3) . . ?
C6 N1 C5 114.8(3) . . ?
C1 N1 C5 141.07(12) . . ?
C6 N1 C7 111.1(4) . . ?
C1 N1 C7 98.20(19) . . ?
C5 N1 C7 97.25(19) . . ?
C6 N1 C4 96.6(3) . . ?
C1 N1 C4 102.28(7) . . ?
C5 N1 C4 49.80(6) . . ?
C7 N1 C4 144.63(18) . . ?
N1 C5 C4 80.42(8) . . ?
C3 C4 C5 144.7(2) . . ?
C3 C4 N1 103.56(9) . . ?
C5 C4 N1 49.79(5) . . ?
N1 C1 C2 103.91(10) . . ?
C3 C2 C1 120.91(15) . . ?
F1B C7 C8B 54.67(12) . . ?
F1B C7 C8A 53.48(13) . . ?
C8B C7 C8A 2.09(9) . . ?
F1B C7 N1 110.3(3) . . ?
C8B C7 N1 129.08(13) . . ?
C8A C7 N1 130.75(14) . . ?
C4 C3 C2 103.68(11) . . ?
C11 S2A Cd1 105.56(14) . . ?
F1A C8A C7 105.9(2) . . ?
C9 S3A Cd1 95.3(2) . . ?
C11 S2B Cd1 105.75(13) . . ?
F1B C8B C7 62.9(2) . . ?
C8B F1B C7 62.47(13) . . ?
C9 S3B Cd1 94.7(2) . . ?

loop_
_geom_bond_atom_site_label_1
_geom_bond_atom_site_label_2
_geom_bond_distance
_geom_bond_site_symmetry_2
_geom_bond_publ_flag
C6 N1 1.4998(14) . ?
Cd1 N4 2.289(5) . ?
Cd1 N2 2.316(5) . ?
Cd1 S2B 2.7048(15) . ?
Cd1 S2A 2.7082(16) . ?
Cd1 S3B 2.781(4) . ?
Cd1 S3A 2.765(3) . ?
Cd1 S1 2.7289(17) . ?
S1 C10 1.610(4) 8_655 ?
C9 N2 1.265(5) 8_665 ?
C9 S3A 1.568(5) . ?
C9 S3B 1.569(5) . ?
N2 C9 1.265(5) 8_655 ?
C11 N3 1.280(3) . ?
C11 S2B 1.5668(19) . ?
C11 S2A 1.5682(15) . ?
N4 C10 1.156(5) . ?
C10 S1 1.610(4) 8_665 ?
N1 C1 1.4999(12) . ?
N1 C5 1.5001(12) . ?
N1 C7 1.5002(12) . ?
N1 C4 1.9369(13) . ?
C5 C4 1.5003(14) . ?
C4 C3 1.4999(13) . ?
C1 C2 1.5001(14) . ?
C2 C3 1.5002(14) . ?
C7 F1B 1.505(5) . ?
C7 C8B 1.5001(12) . ?
C7 C8A 1.5002(12) . ?
C8A F1A 1.3802(16) . ?
C8B F1B 1.3801(16) . ?
